data_2244241
loop_
_publ_author_name
'Sielaff, Elizabeth N.'
'Staples, Richard J.'
'Biros, Shannon M.'

_publ_section_title
;
 Crystal structure of <i>tert</i>-butyl
 3,6-di-iodo-carbazole-9-carboxyl-ate.
;
_journal_coeditor_code WM5676
_journal_issue 'Pt 4'
_journal_name_full 'Acta crystallographica. Section E, Crystallographic communications'
_journal_page_first 345
_journal_page_last 348
_journal_paper_doi 10.1107/S205698902300230X
_journal_volume 79
_journal_year 2023
_chemical_formula_iupac 'C17 H15 I2 N O2'
_chemical_formula_moiety 'C17 H15 I2 N O2'
_chemical_formula_sum 'C17 H15 I2 N O2'
_chemical_formula_weight 519.10
_chemical_name_systematic
;
<i>tert</i>-Butyl 3,6-diiodocarbazole-9-carboxylate
;
_space_group_crystal_system triclinic
_space_group_IT_number 2
_space_group_name_Hall '-P 1'
_space_group_name_H-M_alt 'P -1'
_atom_sites_solution_hydrogens geom
_atom_sites_solution_primary dual
_audit_creation_method
;
Olex2 1.5
(compiled 2023.02.24 svn.rf166f9f3 for OlexSys, GUI svn.r6725)
;
_cell_angle_alpha 65.618(4)
_cell_angle_beta 78.588(3)
_cell_angle_gamma 74.826(4)
_cell_formula_units_Z 2
_cell_length_a 6.9611(3)
_cell_length_b 11.9737(5)
_cell_length_c 12.0697(4)
_cell_measurement_reflns_used 6514
_cell_measurement_temperature 100.00(14)
_cell_measurement_theta_max 79.2630
_cell_measurement_theta_min 4.0450
_cell_volume 879.72(7)
_computing_cell_refinement
;
CrysAlisPro (Oxford Diffraction, 2006)
;
_computing_data_collection
;
CrysAlisPro (Oxford Diffraction, 2006)
;
_computing_data_reduction
;
CrysAlisPro (Oxford Diffraction, 2006)
;
_computing_molecular_graphics
;
CrystalMaker (Palmer, 2007)
;
_computing_publication_material
;
Olex2 (Dolomanov <i>et al.</i>, 2009; Bourhis <i>et al.</i>,
2015)
;
_computing_structure_refinement
;
SHELXL (Sheldrick, 2015b)
;
_computing_structure_solution
;
<i>SHELXT</i> (Sheldrick, 2015a)
;
_diffrn_ambient_temperature 100.00(14)
_diffrn_detector 'Hybrid Pixel Array Detector'
_diffrn_detector_area_resol_mean 10.0000
_diffrn_measured_fraction_theta_full 0.999
_diffrn_measured_fraction_theta_max 0.970
_diffrn_measurement_device 'four-circle diffractometer'
_diffrn_measurement_device_type 'XtaLAB Synergy, Dualflex, HyPix'
_diffrn_measurement_method '\w scans'
_diffrn_radiation_monochromator mirror
_diffrn_radiation_probe x-ray
_diffrn_radiation_type 'Cu K\a'
_diffrn_radiation_wavelength 1.54184
_diffrn_reflns_av_R_equivalents 0.0383
_diffrn_reflns_av_unetI/netI 0.0422
_diffrn_reflns_limit_h_max 8
_diffrn_reflns_limit_h_min -8
_diffrn_reflns_limit_k_max 15
_diffrn_reflns_limit_k_min -15
_diffrn_reflns_limit_l_max 12
_diffrn_reflns_limit_l_min -15
_diffrn_reflns_number 10800
_diffrn_reflns_theta_full 67.684
_diffrn_reflns_theta_max 79.966
_diffrn_reflns_theta_min 4.042
_diffrn_source 'micro-focus sealed X-ray tube'
_exptl_absorpt_coefficient_mu 28.127
_exptl_absorpt_correction_T_max 1.00000
_exptl_absorpt_correction_T_min 0.75563
_exptl_absorpt_correction_type multi-scan
_exptl_absorpt_process_details
;
(CrysAlisPro; Oxford Diffraction, 2006)
;
_exptl_crystal_colour colourless
_exptl_crystal_density_diffrn 1.960
_exptl_crystal_description irregular
_exptl_crystal_F_000 492
_exptl_crystal_size_max 0.112
_exptl_crystal_size_mid 0.055
_exptl_crystal_size_min 0.024
_refine_diff_density_max 0.740
_refine_diff_density_min -1.168
_refine_ls_extinction_method none
_refine_ls_goodness_of_fit_ref 1.080
_refine_ls_hydrogen_treatment constr
_refine_ls_matrix_type full
_refine_ls_number_parameters 202
_refine_ls_number_reflns 3717
_refine_ls_number_restraints 0
_refine_ls_restrained_S_all 1.080
_refine_ls_R_factor_all 0.0391
_refine_ls_R_factor_gt 0.0329
_refine_ls_shift/su_max 0.001
_refine_ls_shift/su_mean 0.000
_refine_ls_structure_factor_coef Fsqd
_refine_ls_weighting_details 'w=1/[\s^2^(Fo^2^)+(0.0414P)^2^+2.1415P] where P=(Fo^2^+2Fc^2^)/3'
_refine_ls_weighting_scheme calc
_refine_ls_wR_factor_gt 0.0869
_refine_ls_wR_factor_ref 0.0899
_reflns_number_gt 3209
_reflns_number_total 3717
_reflns_threshold_expression 'I > 2\s(I)'
_cod_data_source_file wm5676sup1.cif
_cod_data_source_block I
_cod_depositor_comments 'Adding full bibliography for 2244241.cif.'
_cod_original_cell_volume 879.71(7)
_cod_database_code 2244241
_cod_database_fobs_code 2244241
_shelx_space_group_comment
;
The symmetry employed for this shelxl refinement is uniquely defined
by the following loop, which should always be used as a source of
symmetry information in preference to the above space-group names.
They are only intended as comments.
;
_shelx_estimated_absorpt_t_min 0.145
_shelx_estimated_absorpt_t_max 0.552

loop_
_space_group_symop_operation_xyz
'x, y, z'
'-x, -y, -z'

loop_
_atom_site_type_symbol
_atom_site_label
_atom_site_fract_x
_atom_site_fract_y
_atom_site_fract_z
_atom_site_U_iso_or_equiv
_atom_site_adp_type
_atom_site_calc_flag
_atom_site_occupancy
_atom_site_disorder_assembly
_atom_site_disorder_group
I I1 0.35523(5) 0.84654(3) 0.68070(3) 0.02553(10) Uani d 1 . .
I I2 1.02078(5) 0.06482(2) 0.83259(2) 0.02519(10) Uani d 1 . .
O O1 0.9081(6) 0.4713(3) 0.2038(3) 0.0308(8) Uani d 1 . .
O O2 0.6990(5) 0.6592(3) 0.1740(3) 0.0229(7) Uani d 1 . .
N N1 0.7721(6) 0.5314(3) 0.3644(3) 0.0176(7) Uani d 1 . .
C C1 0.8021(7) 0.5484(4) 0.2405(4) 0.0216(9) Uani d 1 . .
C C2 0.6704(7) 0.6182(4) 0.4183(4) 0.0177(8) Uani d 1 . .
C C3 0.6784(7) 0.5579(4) 0.5462(4) 0.0178(8) Uani d 1 . .
C C4 0.5909(7) 0.6212(4) 0.6236(4) 0.0199(9) Uani d 1 . .
H H4 0.596672 0.580826 0.709538 0.024 Uiso calc 1 . .
C C5 0.4954(7) 0.7448(4) 0.5712(4) 0.0189(8) Uani d 1 . .
C C6 0.4877(7) 0.8063(4) 0.4439(4) 0.0206(9) Uani d 1 . .
H H6 0.423151 0.891758 0.410340 0.025 Uiso calc 1 . .
C C7 0.5745(7) 0.7422(4) 0.3669(4) 0.0194(8) Uani d 1 . .
H H7 0.567988 0.782539 0.281049 0.023 Uiso calc 1 . .
C C8 0.8459(6) 0.4167(4) 0.4582(4) 0.0169(8) Uani d 1 . .
C C9 0.7881(6) 0.4311(4) 0.5706(4) 0.0176(8) Uani d 1 . .
C C10 0.8392(7) 0.3303(4) 0.6804(4) 0.0190(8) Uani d 1 . .
H H10 0.802819 0.338279 0.757291 0.023 Uiso calc 1 . .
C C11 0.9449(7) 0.2191(4) 0.6707(4) 0.0201(9) Uani d 1 . .
C C12 0.9994(7) 0.2046(4) 0.5597(4) 0.0207(9) Uani d 1 . .
H H12 1.070569 0.125606 0.558551 0.025 Uiso calc 1 . .
C C13 0.9521(7) 0.3030(4) 0.4505(4) 0.0204(9) Uani d 1 . .
H H13 0.989829 0.293776 0.374211 0.024 Uiso calc 1 . .
C C14 0.7063(8) 0.6986(4) 0.0389(4) 0.0244(10) Uani d 1 . .
C C15 0.5773(9) 0.8287(5) 0.0027(5) 0.0332(12) Uani d 1 . .
H H15A 0.442886 0.824282 0.045892 0.050 Uiso calc 1 . .
H H15B 0.568722 0.864481 -0.085716 0.050 Uiso calc 1 . .
H H15C 0.636703 0.881733 0.024436 0.050 Uiso calc 1 . .
C C16 0.9203(9) 0.7015(5) -0.0200(5) 0.0336(12) Uani d 1 . .
H H16A 0.980140 0.748546 0.009296 0.050 Uiso calc 1 . .
H H16B 0.920443 0.742127 -0.109047 0.050 Uiso calc 1 . .
H H16C 0.998346 0.615734 0.001846 0.050 Uiso calc 1 . .
C C17 0.6131(10) 0.6110(5) 0.0144(5) 0.0351(12) Uani d 1 . .
H H17A 0.688431 0.525099 0.050166 0.053 Uiso calc 1 . .
H H17B 0.616737 0.635693 -0.074038 0.053 Uiso calc 1 . .
H H17C 0.474017 0.615706 0.051213 0.053 Uiso calc 1 . .

loop_
_atom_site_aniso_label
_atom_site_aniso_U_11
_atom_site_aniso_U_22
_atom_site_aniso_U_33
_atom_site_aniso_U_12
_atom_site_aniso_U_13
_atom_site_aniso_U_23
I1 0.03315(18) 0.01775(15) 0.02357(16) 0.00301(11) -0.00265(12) -0.01080(12)
I2 0.03258(18) 0.01525(15) 0.01960(16) 0.00277(11) -0.00287(11) -0.00313(11)
O1 0.044(2) 0.0203(16) 0.0229(16) 0.0062(15) -0.0023(15) -0.0109(14)
O2 0.0316(18) 0.0177(15) 0.0150(14) 0.0022(13) -0.0047(12) -0.0053(12)
N1 0.0192(18) 0.0143(16) 0.0183(17) -0.0010(14) -0.0004(14) -0.0071(14)
C1 0.021(2) 0.017(2) 0.022(2) 0.0003(17) -0.0045(17) -0.0055(18)
C2 0.017(2) 0.017(2) 0.019(2) -0.0053(16) -0.0010(16) -0.0066(16)
C3 0.017(2) 0.016(2) 0.018(2) 0.0000(16) -0.0008(16) -0.0068(16)
C4 0.021(2) 0.016(2) 0.024(2) -0.0005(16) -0.0029(17) -0.0093(17)
C5 0.017(2) 0.016(2) 0.022(2) 0.0012(16) 0.0015(16) -0.0105(17)
C6 0.020(2) 0.016(2) 0.023(2) -0.0018(16) -0.0012(17) -0.0066(17)
C7 0.019(2) 0.016(2) 0.023(2) -0.0011(16) -0.0043(16) -0.0074(17)
C8 0.0157(19) 0.0137(19) 0.019(2) -0.0014(15) -0.0013(15) -0.0054(16)
C9 0.0150(19) 0.016(2) 0.021(2) -0.0013(15) 0.0015(15) -0.0076(16)
C10 0.018(2) 0.0145(19) 0.020(2) -0.0001(16) -0.0010(16) -0.0048(17)
C11 0.021(2) 0.0119(19) 0.023(2) 0.0024(16) -0.0087(17) -0.0025(16)
C12 0.022(2) 0.0156(19) 0.023(2) 0.0000(16) -0.0016(17) -0.0087(17)
C13 0.019(2) 0.017(2) 0.025(2) -0.0011(16) -0.0008(17) -0.0094(17)
C14 0.035(3) 0.021(2) 0.017(2) -0.0024(19) -0.0028(18) -0.0082(18)
C15 0.040(3) 0.023(2) 0.029(3) 0.006(2) -0.010(2) -0.007(2)
C16 0.040(3) 0.027(3) 0.029(3) -0.003(2) 0.005(2) -0.012(2)
C17 0.052(4) 0.028(3) 0.027(3) -0.009(2) -0.011(2) -0.009(2)

loop_
_atom_type_symbol
_atom_type_description
_atom_type_scat_dispersion_real
_atom_type_scat_dispersion_imag
_atom_type_scat_source
C C 0.0181 0.0091 'International Tables Vol C Tables 4.2.6.8 and 6.1.1.4'
H H 0.0000 0.0000 'International Tables Vol C Tables 4.2.6.8 and 6.1.1.4'
I I -0.3257 6.8362 'International Tables Vol C Tables 4.2.6.8 and 6.1.1.4'
N N 0.0311 0.0180 'International Tables Vol C Tables 4.2.6.8 and 6.1.1.4'
O O 0.0492 0.0322 'International Tables Vol C Tables 4.2.6.8 and 6.1.1.4'

loop_
_geom_angle_atom_site_label_1
_geom_angle_atom_site_label_2
_geom_angle_atom_site_label_3
_geom_angle_site_symmetry_1
_geom_angle_site_symmetry_3
_geom_angle
_geom_angle_publ_flag
C1 O2 C14 . . 120.3(4) ?
C1 N1 C2 . . 128.7(4) ?
C1 N1 C8 . . 122.7(4) ?
C2 N1 C8 . . 108.5(3) ?
O1 C1 O2 . . 127.0(4) ?
O1 C1 N1 . . 122.8(4) ?
O2 C1 N1 . . 110.3(4) ?
N1 C2 C3 . . 108.2(4) ?
C7 C2 N1 . . 131.2(4) ?
C7 C2 C3 . . 120.7(4) ?
C2 C3 C9 . . 107.3(4) ?
C4 C3 C2 . . 121.1(4) ?
C4 C3 C9 . . 131.6(4) ?
C3 C4 H4 . . 121.2 ?
C5 C4 C3 . . 117.7(4) ?
C5 C4 H4 . . 121.2 ?
C4 C5 I1 . . 120.4(3) ?
C4 C5 C6 . . 121.8(4) ?
C6 C5 I1 . . 117.8(3) ?
C5 C6 H6 . . 119.9 ?
C7 C6 C5 . . 120.3(4) ?
C7 C6 H6 . . 119.9 ?
C2 C7 C6 . . 118.5(4) ?
C2 C7 H7 . . 120.8 ?
C6 C7 H7 . . 120.8 ?
C9 C8 N1 . . 108.2(4) ?
C13 C8 N1 . . 129.7(4) ?
C13 C8 C9 . . 122.1(4) ?
C8 C9 C3 . . 107.9(4) ?
C8 C9 C10 . . 120.4(4) ?
C10 C9 C3 . . 131.8(4) ?
C9 C10 H10 . . 121.7 ?
C11 C10 C9 . . 116.6(4) ?
C11 C10 H10 . . 121.7 ?
C10 C11 I2 . . 118.1(3) ?
C10 C11 C12 . . 122.9(4) ?
C12 C11 I2 . . 119.0(3) ?
C11 C12 H12 . . 119.4 ?
C13 C12 C11 . . 121.3(4) ?
C13 C12 H12 . . 119.4 ?
C8 C13 H13 . . 121.6 ?
C12 C13 C8 . . 116.7(4) ?
C12 C13 H13 . . 121.6 ?
O2 C14 C15 . . 101.9(4) ?
O2 C14 C16 . . 110.3(4) ?
O2 C14 C17 . . 108.4(4) ?
C15 C14 C16 . . 111.4(4) ?
C15 C14 C17 . . 111.3(5) ?
C17 C14 C16 . . 113.0(5) ?
C14 C15 H15A . . 109.5 ?
C14 C15 H15B . . 109.5 ?
C14 C15 H15C . . 109.5 ?
H15A C15 H15B . . 109.5 ?
H15A C15 H15C . . 109.5 ?
H15B C15 H15C . . 109.5 ?
C14 C16 H16A . . 109.5 ?
C14 C16 H16B . . 109.5 ?
C14 C16 H16C . . 109.5 ?
H16A C16 H16B . . 109.5 ?
H16A C16 H16C . . 109.5 ?
H16B C16 H16C . . 109.5 ?
C14 C17 H17A . . 109.5 ?
C14 C17 H17B . . 109.5 ?
C14 C17 H17C . . 109.5 ?
H17A C17 H17B . . 109.5 ?
H17A C17 H17C . . 109.5 ?
H17B C17 H17C . . 109.5 ?

loop_
_geom_bond_atom_site_label_1
_geom_bond_atom_site_label_2
_geom_bond_site_symmetry_2
_geom_bond_distance
_geom_bond_publ_flag
I1 C5 . 2.092(4) ?
I2 C11 . 2.104(4) ?
O1 C1 . 1.201(6) ?
O2 C1 . 1.330(5) ?
O2 C14 . 1.493(5) ?
N1 C1 . 1.404(6) ?
N1 C2 . 1.413(6) ?
N1 C8 . 1.416(6) ?
C2 C3 . 1.414(6) ?
C2 C7 . 1.385(6) ?
C3 C4 . 1.391(6) ?
C3 C9 . 1.446(6) ?
C4 H4 . 0.9500 ?
C4 C5 . 1.383(6) ?
C5 C6 . 1.409(6) ?
C6 H6 . 0.9500 ?
C6 C7 . 1.393(6) ?
C7 H7 . 0.9500 ?
C8 C9 . 1.404(6) ?
C8 C13 . 1.400(6) ?
C9 C10 . 1.408(6) ?
C10 H10 . 0.9500 ?
C10 C11 . 1.382(6) ?
C11 C12 . 1.388(7) ?
C12 H12 . 0.9500 ?
C12 C13 . 1.386(6) ?
C13 H13 . 0.9500 ?
C14 C15 . 1.512(7) ?
C14 C16 . 1.521(8) ?
C14 C17 . 1.516(7) ?
C15 H15A . 0.9800 ?
C15 H15B . 0.9800 ?
C15 H15C . 0.9800 ?
C16 H16A . 0.9800 ?
C16 H16B . 0.9800 ?
C16 H16C . 0.9800 ?
C17 H17A . 0.9800 ?
C17 H17B . 0.9800 ?
C17 H17C . 0.9800 ?

loop_
_geom_torsion_atom_site_label_1
_geom_torsion_atom_site_label_2
_geom_torsion_atom_site_label_3
_geom_torsion_atom_site_label_4
_geom_torsion_site_symmetry_1
_geom_torsion_site_symmetry_2
_geom_torsion_site_symmetry_3
_geom_torsion_site_symmetry_4
_geom_torsion
_geom_torsion_publ_flag
I1 C5 C6 C7 . . . . -178.5(3) ?
I2 C11 C12 C13 . . . . 179.6(4) ?
N1 C2 C3 C4 . . . . 179.7(4) ?
N1 C2 C3 C9 . . . . 0.0(5) ?
N1 C2 C7 C6 . . . . -179.2(4) ?
N1 C8 C9 C3 . . . . -0.8(5) ?
N1 C8 C9 C10 . . . . 179.1(4) ?
N1 C8 C13 C12 . . . . -178.0(4) ?
C1 O2 C14 C15 . . . . -177.9(4) ?
C1 O2 C14 C16 . . . . -59.5(6) ?
C1 O2 C14 C17 . . . . 64.7(6) ?
C1 N1 C2 C3 . . . . 179.7(4) ?
C1 N1 C2 C7 . . . . -0.6(8) ?
C1 N1 C8 C9 . . . . -179.3(4) ?
C1 N1 C8 C13 . . . . -1.6(7) ?
C2 N1 C1 O1 . . . . 172.5(5) ?
C2 N1 C1 O2 . . . . -7.2(7) ?
C2 N1 C8 C9 . . . . 0.8(5) ?
C2 N1 C8 C13 . . . . 178.6(5) ?
C2 C3 C4 C5 . . . . 0.2(7) ?
C2 C3 C9 C8 . . . . 0.5(5) ?
C2 C3 C9 C10 . . . . -179.4(5) ?
C3 C2 C7 C6 . . . . 0.6(7) ?
C3 C4 C5 I1 . . . . 178.9(3) ?
C3 C4 C5 C6 . . . . -0.7(7) ?
C3 C9 C10 C11 . . . . 179.1(5) ?
C4 C3 C9 C8 . . . . -179.1(5) ?
C4 C3 C9 C10 . . . . 1.1(9) ?
C4 C5 C6 C7 . . . . 1.2(7) ?
C5 C6 C7 C2 . . . . -1.1(7) ?
C7 C2 C3 C4 . . . . -0.1(7) ?
C7 C2 C3 C9 . . . . -179.8(4) ?
C8 N1 C1 O1 . . . . -7.3(7) ?
C8 N1 C1 O2 . . . . 173.0(4) ?
C8 N1 C2 C3 . . . . -0.5(5) ?
C8 N1 C2 C7 . . . . 179.2(5) ?
C8 C9 C10 C11 . . . . -0.7(7) ?
C9 C3 C4 C5 . . . . 179.7(5) ?
C9 C8 C13 C12 . . . . -0.5(7) ?
C9 C10 C11 I2 . . . . -179.0(3) ?
C9 C10 C11 C12 . . . . -0.3(7) ?
C10 C11 C12 C13 . . . . 0.9(8) ?
C11 C12 C13 C8 . . . . -0.5(7) ?
C13 C8 C9 C3 . . . . -178.8(4) ?
C13 C8 C9 C10 . . . . 1.1(7) ?
C14 O2 C1 O1 . . . . 0.5(8) ?
C14 O2 C1 N1 . . . . -179.8(4) ?
